data_4306522
loop_
_publ_author_name
'Olivier Jeannin'
'Rodolphe Cl\'erac'
'Thomas Cauchy'
'Marc Fourmigu\'e'

_publ_section_title
;
Ferromagnetic Interactions in Heterobimetallic Chains Formed through the
Secondary Coordination of Dithiolene Complexes
;
_journal_name_full 'Inorganic Chemistry'
_journal_page_first 10656
_journal_page_last 10661
_journal_paper_doi 10.1021/ic801343b
_journal_volume 47
_journal_year 2008
_chemical_formula_moiety 'C10 H24 N4 Ni, C8 Cu F6 N2 S4'
_chemical_formula_sum 'C18 H24 Cu F6 N6 Ni S4'
_chemical_formula_weight 688.92
_chemical_name_common '[Ni(cyclam)][Cu(tfadt)2]'
_chemical_name_systematic
;
 ?
;
_space_group_IT_number 14
_symmetry_cell_setting monoclinic
_symmetry_space_group_name_Hall '-P 2yn'
_symmetry_space_group_name_H-M 'P 1 21/n 1'
_atom_sites_solution_hydrogens geom
_atom_sites_solution_primary direct
_atom_sites_solution_secondary difmap
_audit_creation_method SHELXL-97
_cell_angle_alpha 90.00
_cell_angle_beta 97.292(8)
_cell_angle_gamma 90.00
_cell_formula_units_Z 2
_cell_length_a 10.5773(12)
_cell_length_b 10.8899(11)
_cell_length_c 11.4306(9)
_cell_measurement_reflns_used 66
_cell_measurement_temperature 293(2)
_cell_measurement_theta_max 25.48
_cell_measurement_theta_min 2.47
_cell_volume 1306.0(2)
_computing_cell_refinement 'Dirax/lsq (Duisenberg & Schreurs, 1989-2000)'
_computing_data_collection 'Collect (Nonius BV, 1997-2000)'
_computing_data_reduction 'EvalCCD (Duisenberg & Schreurs 1990-2000)'
_computing_structure_refinement 'SHELXL-97 (Sheldrick, 1997)'
_computing_structure_solution 'SHELXS-97 (Sheldrick, 1997)'
_diffrn_ambient_temperature 293(2)
_diffrn_detector_area_resol_mean 9
_diffrn_measured_fraction_theta_full 0.992
_diffrn_measured_fraction_theta_max 0.992
_diffrn_measurement_device_type KappaCCD
_diffrn_measurement_method CCD
_diffrn_radiation_monochromator 'horizontally mounted graphite crystal'
_diffrn_radiation_source 'fine-focus sealed tube'
_diffrn_radiation_type MoK\a
_diffrn_radiation_wavelength 0.71073
_diffrn_reflns_av_R_equivalents 0.0302
_diffrn_reflns_av_sigmaI/netI 0.0449
_diffrn_reflns_limit_h_max 9
_diffrn_reflns_limit_h_min -13
_diffrn_reflns_limit_k_max 12
_diffrn_reflns_limit_k_min -14
_diffrn_reflns_limit_l_max 14
_diffrn_reflns_limit_l_min -10
_diffrn_reflns_number 8854
_diffrn_reflns_theta_full 27.48
_diffrn_reflns_theta_max 27.48
_diffrn_reflns_theta_min 2.47
_exptl_absorpt_coefficient_mu 1.918
_exptl_absorpt_correction_T_max 1.0
_exptl_absorpt_correction_T_min 0.6438
_exptl_absorpt_correction_type empirical
_exptl_absorpt_process_details sadabs
_exptl_crystal_colour red
_exptl_crystal_density_diffrn 1.742
_exptl_crystal_density_method 'not measured'
_exptl_crystal_description needle
_exptl_crystal_F_000 690
_exptl_crystal_size_max 0.43
_exptl_crystal_size_mid 0.059
_exptl_crystal_size_min 0.056
_refine_diff_density_max 0.786
_refine_diff_density_min -0.436
_refine_diff_density_rms 0.114
_refine_ls_extinction_method none
_refine_ls_goodness_of_fit_ref 1.090
_refine_ls_hydrogen_treatment constr
_refine_ls_matrix_type full
_refine_ls_number_parameters 166
_refine_ls_number_reflns 2975
_refine_ls_number_restraints 0
_refine_ls_restrained_S_all 1.090
_refine_ls_R_factor_all 0.0823
_refine_ls_R_factor_gt 0.0416
_refine_ls_shift/su_max 0.001
_refine_ls_shift/su_mean 0.000
_refine_ls_structure_factor_coef Fsqd
_refine_ls_weighting_details 'calc w=1/[\s^2^(Fo^2^)+(0.0596P)^2^+0.9722P] where P=(Fo^2^+2Fc^2^)/3'
_refine_ls_weighting_scheme calc
_refine_ls_wR_factor_gt 0.1088
_refine_ls_wR_factor_ref 0.1288
_reflns_number_gt 1908
_reflns_number_total 2975
_reflns_threshold_expression >2sigma(I)
_cod_data_source_file ic801343b_si_002.cif
_cod_data_source_block ojec151
_cod_database_code 4306522

loop_
_symmetry_equiv_pos_as_xyz
'x, y, z'
'-x+1/2, y+1/2, -z+1/2'
'-x, -y, -z'
'x-1/2, -y-1/2, z-1/2'

loop_
_atom_site_label
_atom_site_type_symbol
_atom_site_fract_x
_atom_site_fract_y
_atom_site_fract_z
_atom_site_U_iso_or_equiv
_atom_site_adp_type
_atom_site_occupancy
_atom_site_symmetry_multiplicity
_atom_site_calc_flag
_atom_site_refinement_flags
_atom_site_disorder_assembly
_atom_site_disorder_group
Ni Ni 0.0000 0.0000 0.5000 0.0305(2) Uani 1 2 d S . .
Cu Cu 0.5000 -0.5000 0.5000 0.0324(2) Uani 1 2 d S . .
S1 S 0.40316(10) -0.32048(10) 0.53497(10) 0.0448(3) Uani 1 1 d . . .
S2 S 0.31336(10) -0.57787(9) 0.41462(11) 0.0502(3) Uani 1 1 d . . .
C1 C 0.2519(3) -0.3442(3) 0.4592(3) 0.0335(8) Uani 1 1 d . . .
C2 C 0.2130(4) -0.4528(4) 0.4086(3) 0.0367(9) Uani 1 1 d . . .
C3 C 0.1732(3) -0.2372(4) 0.4553(3) 0.0363(9) Uani 1 1 d . . .
C4 C 0.0841(4) -0.4729(4) 0.3429(4) 0.0496(11) Uani 1 1 d . . .
C1A C 0.1272(5) 0.1323(4) 0.3349(4) 0.0557(12) Uani 1 1 d . . .
H1A1 H 0.1711 0.0626 0.3058 0.067 Uiso 1 1 calc R . .
H1A2 H 0.1672 0.2069 0.3112 0.067 Uiso 1 1 calc R . .
C2A C 0.2660(4) 0.1041(4) 0.5245(5) 0.0611(14) Uani 1 1 d . . .
H2A1 H 0.3224 0.1685 0.5036 0.073 Uiso 1 1 calc R . .
H2A2 H 0.2969 0.0266 0.4975 0.073 Uiso 1 1 calc R . .
C3A C 0.2686(5) 0.1004(4) 0.6570(5) 0.0701(16) Uani 1 1 d . . .
H3A1 H 0.2238 0.1720 0.6810 0.084 Uiso 1 1 calc R . .
H3A2 H 0.3566 0.1069 0.6927 0.084 Uiso 1 1 calc R . .
C4A C 0.2106(5) -0.0131(4) 0.7063(4) 0.0623(14) Uani 1 1 d . . .
H4A1 H 0.2476 -0.0857 0.6751 0.075 Uiso 1 1 calc R . .
H4A2 H 0.2319 -0.0140 0.7914 0.075 Uiso 1 1 calc R . .
C5A C 0.0107(5) -0.1304(4) 0.7155(4) 0.0573(13) Uani 1 1 d . . .
H5A1 H 0.0183 -0.1327 0.8009 0.069 Uiso 1 1 calc R . .
H5A2 H 0.0536 -0.2021 0.6889 0.069 Uiso 1 1 calc R . .
N1 N 0.1171(3) -0.1489(3) 0.4577(3) 0.0437(8) Uani 1 1 d . . .
N1A N 0.1360(3) 0.1269(3) 0.4650(3) 0.0419(8) Uani 1 1 d . . .
H1A H 0.1109 0.2013 0.4900 0.050 Uiso 1 1 calc R . .
N2A N 0.0709(3) -0.0179(3) 0.6769(3) 0.0443(9) Uani 1 1 d . . .
H2A H 0.0387 0.0459 0.7153 0.053 Uiso 1 1 calc R . .
F1 F 0.0864(3) -0.4989(4) 0.2314(3) 0.1133(15) Uani 1 1 d . . .
F2 F 0.0028(3) -0.3838(3) 0.3501(4) 0.1091(14) Uani 1 1 d . . .
F3 F 0.0256(3) -0.5709(3) 0.3815(3) 0.0828(9) Uani 1 1 d . . .

loop_
_atom_site_aniso_label
_atom_site_aniso_U_11
_atom_site_aniso_U_22
_atom_site_aniso_U_33
_atom_site_aniso_U_23
_atom_site_aniso_U_13
_atom_site_aniso_U_12
Ni 0.0253(4) 0.0268(4) 0.0379(4) -0.0031(3) -0.0021(3) 0.0086(3)
Cu 0.0287(4) 0.0272(4) 0.0394(4) -0.0019(3) -0.0023(3) 0.0092(3)
S1 0.0326(5) 0.0349(6) 0.0639(7) -0.0167(5) -0.0059(5) 0.0100(4)
S2 0.0369(6) 0.0269(5) 0.0814(8) -0.0097(5) -0.0130(5) 0.0061(4)
C1 0.0277(19) 0.029(2) 0.044(2) 0.0012(16) 0.0026(16) 0.0102(16)
C2 0.029(2) 0.031(2) 0.048(2) 0.0033(18) -0.0006(17) 0.0063(17)
C3 0.030(2) 0.035(2) 0.043(2) -0.0024(17) 0.0018(17) 0.0070(18)
C4 0.036(2) 0.046(3) 0.064(3) -0.005(2) -0.005(2) 0.002(2)
C1A 0.071(3) 0.042(3) 0.059(3) 0.004(2) 0.027(2) -0.001(2)
C2A 0.028(2) 0.039(3) 0.114(4) 0.008(3) 0.002(2) 0.0009(19)
C3A 0.047(3) 0.049(3) 0.102(4) -0.013(3) -0.039(3) 0.003(2)
C4A 0.061(3) 0.056(3) 0.059(3) -0.008(2) -0.034(2) 0.017(2)
C5A 0.088(4) 0.042(3) 0.039(2) 0.003(2) 0.001(2) 0.006(3)
N1 0.0329(18) 0.036(2) 0.061(2) -0.0022(17) 0.0035(16) 0.0120(16)
N1A 0.0356(18) 0.0277(17) 0.061(2) -0.0037(16) 0.0020(16) 0.0046(15)
N2A 0.054(2) 0.036(2) 0.0393(19) -0.0063(15) -0.0077(16) 0.0121(16)
F1 0.0519(19) 0.231(5) 0.0535(19) -0.015(2) -0.0071(15) -0.024(2)
F2 0.0438(17) 0.070(2) 0.197(4) -0.031(2) -0.049(2) 0.0218(16)
F3 0.0497(17) 0.073(2) 0.122(3) 0.0043(18) -0.0060(16) -0.0191(16)

loop_
_atom_type_symbol
_atom_type_description
_atom_type_scat_dispersion_real
_atom_type_scat_dispersion_imag
_atom_type_scat_source
C C 0.0033 0.0016 'International Tables Vol C Tables 4.2.6.8 and 6.1.1.4'
H H 0.0000 0.0000 'International Tables Vol C Tables 4.2.6.8 and 6.1.1.4'
Cu Cu 0.3201 1.2651 'International Tables Vol C Tables 4.2.6.8 and 6.1.1.4'
F F 0.0171 0.0103 'International Tables Vol C Tables 4.2.6.8 and 6.1.1.4'
N N 0.0061 0.0033 'International Tables Vol C Tables 4.2.6.8 and 6.1.1.4'
Ni Ni 0.3393 1.1124 'International Tables Vol C Tables 4.2.6.8 and 6.1.1.4'
S S 0.1246 0.1234 'International Tables Vol C Tables 4.2.6.8 and 6.1.1.4'

loop_
_geom_angle_atom_site_label_1
_geom_angle_atom_site_label_2
_geom_angle_atom_site_label_3
_geom_angle
_geom_angle_site_symmetry_1
_geom_angle_site_symmetry_3
_geom_angle_publ_flag
N1A Ni N1A 180.00(18) . 3_556 ?
N1A Ni N2A 94.42(14) . . ?
N1A Ni N2A 85.58(14) 3_556 . ?
N1A Ni N2A 85.58(14) . 3_556 ?
N1A Ni N2A 94.42(14) 3_556 3_556 ?
N2A Ni N2A 180.0 . 3_556 ?
N1A Ni N1 91.49(13) . . ?
N1A Ni N1 88.51(13) 3_556 . ?
N2A Ni N1 90.06(13) . . ?
N2A Ni N1 89.94(13) 3_556 . ?
N1A Ni N1 88.51(13) . 3_556 ?
N1A Ni N1 91.49(13) 3_556 3_556 ?
N2A Ni N1 89.94(13) . 3_556 ?
N2A Ni N1 90.06(13) 3_556 3_556 ?
N1 Ni N1 180.00(18) . 3_556 ?
S2 Cu S2 180.00(6) 3_646 . ?
S2 Cu S1 90.59(4) 3_646 3_646 ?
S2 Cu S1 89.41(4) . 3_646 ?
S2 Cu S1 89.41(4) 3_646 . ?
S2 Cu S1 90.59(4) . . ?
S1 Cu S1 180.00(6) 3_646 . ?
C1 S1 Cu 101.07(13) . . ?
C2 S2 Cu 102.80(14) . . ?
C2 C1 C3 123.6(3) . . ?
C2 C1 S1 123.5(3) . . ?
C3 C1 S1 112.9(3) . . ?
C1 C2 C4 123.5(4) . . ?
C1 C2 S2 121.3(3) . . ?
C4 C2 S2 115.2(3) . . ?
N1 C3 C1 175.3(4) . . ?
F2 C4 F1 108.4(4) . . ?
F2 C4 F3 103.7(4) . . ?
F1 C4 F3 102.4(4) . . ?
F2 C4 C2 115.4(4) . . ?
F1 C4 C2 113.2(4) . . ?
F3 C4 C2 112.6(4) . . ?
N1A C1A C5A 108.6(3) . 3_556 ?
N1A C2A C3A 111.4(4) . . ?
C2A C3A C4A 115.8(4) . . ?
N2A C4A C3A 112.6(3) . . ?
N2A C5A C1A 109.4(4) . 3_556 ?
C3 N1 Ni 166.6(3) . . ?
C2A N1A C1A 114.0(3) . . ?
C2A N1A Ni 115.4(3) . . ?
C1A N1A Ni 105.4(3) . . ?
C5A N2A C4A 114.8(3) . . ?
C5A N2A Ni 104.7(2) . . ?
C4A N2A Ni 116.5(3) . . ?

loop_
_geom_bond_atom_site_label_1
_geom_bond_atom_site_label_2
_geom_bond_distance
_geom_bond_site_symmetry_2
_geom_bond_publ_flag
Ni N1A 2.070(3) . ?
Ni N1A 2.070(3) 3_556 ?
Ni N2A 2.074(3) . ?
Ni N2A 2.074(3) 3_556 ?
Ni N1 2.133(3) . ?
Ni N1 2.133(3) 3_556 ?
Cu S2 2.2538(11) 3_646 ?
Cu S2 2.2538(11) . ?
Cu S1 2.2660(10) 3_646 ?
Cu S1 2.2660(10) . ?
S1 C1 1.739(4) . ?
S2 C2 1.723(4) . ?
C1 C2 1.358(5) . ?
C1 C3 1.429(5) . ?
C2 C4 1.486(6) . ?
C3 N1 1.132(5) . ?
C4 F2 1.306(5) . ?
C4 F1 1.309(5) . ?
C4 F3 1.336(5) . ?
C1A N1A 1.479(5) . ?
C1A C5A 1.500(7) 3_556 ?
C2A N1A 1.475(5) . ?
C2A C3A 1.512(7) . ?
C3A C4A 1.519(7) . ?
C4A N2A 1.475(6) . ?
C5A N2A 1.474(6) . ?
C5A C1A 1.500(7) 3_556 ?
